data_4027767
loop_
_publ_author_name
'Anna Antos'
'Yiannis Elemes'
'Adonis Michaelides'
'John, A. Nyxas'
'Stavroula Skoulika'
'Lazaros P. Hadjiarapoglou'

_publ_section_title
;
 The Question of Electrophilic vs Nucleophilic Addition of Cyclic
 \b-Dicarbonyl Phenyliodonium Ylides: Electrophilic Cycloaddition of
 Diphenylketene
;
_journal_name_full 'Journal of Organic Chemistry'
_journal_page_first 10949
_journal_page_last 10954
_journal_paper_doi 10.1021/jo3020787
_journal_volume 77
_journal_year 2012
_chemical_formula_sum 'C20 H16 O3'
_chemical_formula_weight 304.33
_chemical_name_systematic
; 
 ? 
;
_space_group_IT_number 14
_symmetry_cell_setting monoclinic
_symmetry_space_group_name_Hall '-P 2ybc'
_symmetry_space_group_name_H-M 'P 1 21/c 1'
_atom_sites_solution_hydrogens geom
_atom_sites_solution_primary direct
_atom_sites_solution_secondary difmap
_audit_creation_method SHELXL-97
_cell_angle_alpha 90.00
_cell_angle_beta 97.520(10)
_cell_angle_gamma 90.00
_cell_formula_units_Z 4
_cell_length_a 14.935(3)
_cell_length_b 9.950(2)
_cell_length_c 10.439(2)
_cell_measurement_reflns_used 48
_cell_measurement_temperature 293(2)
_cell_measurement_theta_max 12.3
_cell_measurement_theta_min 8.4
_cell_volume 1537.9(5)
_computing_cell_refinement XSCANS
_computing_data_collection XSCANS
_computing_data_reduction XSCANS
_computing_structure_refinement 'SHELXL-97 (Sheldrick, 1997)'
_computing_structure_solution 'SHELXS-97 (Sheldrick, 1990)'
_diffrn_ambient_temperature 293(2)
_diffrn_measured_fraction_theta_full 0.990
_diffrn_measured_fraction_theta_max 0.990
_diffrn_measurement_device_type P4
_diffrn_measurement_method scintillation
_diffrn_radiation_monochromator graphite
_diffrn_radiation_source 'fine-focus sealed tube'
_diffrn_radiation_type MoK\a
_diffrn_radiation_wavelength 0.71073
_diffrn_reflns_av_R_equivalents 0.0263
_diffrn_reflns_av_sigmaI/netI 0.0360
_diffrn_reflns_limit_h_max 17
_diffrn_reflns_limit_h_min -17
_diffrn_reflns_limit_k_max 0
_diffrn_reflns_limit_k_min -11
_diffrn_reflns_limit_l_max 12
_diffrn_reflns_limit_l_min -1
_diffrn_reflns_number 3145
_diffrn_reflns_theta_full 25.00
_diffrn_reflns_theta_max 25.00
_diffrn_reflns_theta_min 2.47
_diffrn_standards_decay_% none
_diffrn_standards_interval_count 100
_diffrn_standards_number 2
_exptl_absorpt_coefficient_mu 0.088
_exptl_absorpt_correction_type none
_exptl_crystal_colour colorless
_exptl_crystal_density_diffrn 1.314
_exptl_crystal_description prismatic
_exptl_crystal_F_000 640
_exptl_crystal_size_max 0.14
_exptl_crystal_size_mid 0.12
_exptl_crystal_size_min 0.12
_refine_diff_density_max 0.120
_refine_diff_density_min -0.220
_refine_diff_density_rms 0.046
_refine_ls_extinction_method none
_refine_ls_goodness_of_fit_ref 1.008
_refine_ls_hydrogen_treatment riding
_refine_ls_matrix_type fullcycle
_refine_ls_number_parameters 208
_refine_ls_number_reflns 2682
_refine_ls_number_restraints 0
_refine_ls_restrained_S_all 1.008
_refine_ls_R_factor_all 0.0680
_refine_ls_R_factor_gt 0.0484
_refine_ls_shift/su_max 0.000
_refine_ls_shift/su_mean 0.000
_refine_ls_structure_factor_coef Fsqd
_refine_ls_weighting_details 'calc w=1/[\s^2^(Fo^2^)+(0.0726P)^2^+0.3187P] where P=(Fo^2^+2Fc^2^)/3'
_refine_ls_weighting_scheme calc
_refine_ls_wR_factor_gt 0.1178
_refine_ls_wR_factor_ref 0.1322
_reflns_number_gt 2018
_reflns_number_total 2682
_reflns_threshold_expression >2sigma(I)
_cod_data_source_file jo3020787_si_004.cif
_cod_data_source_block shelxl
_cod_database_code 4027767

loop_
_symmetry_equiv_pos_as_xyz
'x, y, z'
'-x, y+1/2, -z+1/2'
'-x, -y, -z'
'x, -y-1/2, z-1/2'

loop_
_atom_site_label
_atom_site_type_symbol
_atom_site_fract_x
_atom_site_fract_y
_atom_site_fract_z
_atom_site_U_iso_or_equiv
_atom_site_adp_type
_atom_site_occupancy
_atom_site_symmetry_multiplicity
_atom_site_calc_flag
_atom_site_refinement_flags
O1 O -0.03570(10) 0.27916(18) -0.00487(15) 0.0626(5) Uani 1 1 d .
O2 O 0.16774(10) 0.30696(16) -0.04990(13) 0.0552(4) Uani 1 1 d .
O3 O 0.20731(8) 0.46014(14) 0.25914(12) 0.0440(4) Uani 1 1 d .
C1 C -0.00724(13) 0.33745(19) 0.09502(18) 0.0431(5) Uani 1 1 d .
C2 C -0.06708(14) 0.3722(2) 0.1955(2) 0.0518(5) Uani 1 1 d .
H2A H -0.0713 0.2946 0.2507 0.062 Uiso 1 1 calc R
H2B H -0.1273 0.3915 0.1525 0.062 Uiso 1 1 calc R
C3 C -0.03400(14) 0.4924(2) 0.2799(2) 0.0518(5) Uani 1 1 d .
H3A H -0.0384 0.5732 0.2275 0.062 Uiso 1 1 calc R
H3B H -0.0726 0.5038 0.3470 0.062 Uiso 1 1 calc R
C4 C 0.06350(13) 0.4742(2) 0.34223(18) 0.0446(5) Uani 1 1 d .
H4A H 0.0861 0.5577 0.3823 0.054 Uiso 1 1 calc R
H4B H 0.0666 0.4055 0.4085 0.054 Uiso 1 1 calc R
C5 C 0.11875(12) 0.43441(18) 0.24101(17) 0.0387(4) Uani 1 1 d .
C6 C 0.08764(12) 0.37381(19) 0.12735(17) 0.0391(4) Uani 1 1 d .
C7 C 0.16335(13) 0.35539(19) 0.05614(18) 0.0407(4) Uani 1 1 d .
C8 C 0.24587(12) 0.4168(2) 0.14313(17) 0.0410(4) Uani 1 1 d .
C9 C 0.27722(13) 0.54118(19) 0.07653(17) 0.0417(5) Uani 1 1 d .
C10 C 0.25034(14) 0.6688(2) 0.1066(2) 0.0531(5) Uani 1 1 d .
H10 H 0.2145 0.6809 0.1721 0.064 Uiso 1 1 calc R
C11 C 0.27666(17) 0.7786(2) 0.0393(3) 0.0678(7) Uani 1 1 d .
H11 H 0.2587 0.8645 0.0603 0.081 Uiso 1 1 calc R
C12 C 0.32881(19) 0.7619(3) -0.0577(3) 0.0709(7) Uani 1 1 d .
H12 H 0.3464 0.8361 -0.1024 0.085 Uiso 1 1 calc R
C13 C 0.3549(2) 0.6360(3) -0.0887(3) 0.0749(8) Uani 1 1 d .
H13 H 0.3900 0.6245 -0.1553 0.090 Uiso 1 1 calc R
C14 C 0.32966(16) 0.5254(3) -0.0220(2) 0.0621(6) Uani 1 1 d .
H14 H 0.3480 0.4399 -0.0435 0.074 Uiso 1 1 calc R
C15 C 0.32190(13) 0.3194(2) 0.18561(18) 0.0429(5) Uani 1 1 d .
C16 C 0.38383(15) 0.3516(2) 0.2911(2) 0.0614(6) Uani 1 1 d .
H16 H 0.3766 0.4306 0.3362 0.074 Uiso 1 1 calc R
C17 C 0.45584(17) 0.2692(3) 0.3307(3) 0.0723(7) Uani 1 1 d .
H17 H 0.4966 0.2928 0.4023 0.087 Uiso 1 1 calc R
C18 C 0.46812(17) 0.1527(3) 0.2657(3) 0.0708(7) Uani 1 1 d .
H18 H 0.5170 0.0970 0.2925 0.085 Uiso 1 1 calc R
C19 C 0.4081(2) 0.1193(3) 0.1614(3) 0.0864(9) Uani 1 1 d .
H19 H 0.4166 0.0409 0.1161 0.104 Uiso 1 1 calc R
C20 C 0.33402(19) 0.2008(3) 0.1214(3) 0.0725(7) Uani 1 1 d .
H20 H 0.2926 0.1753 0.0513 0.087 Uiso 1 1 calc R

loop_
_atom_site_aniso_label
_atom_site_aniso_U_11
_atom_site_aniso_U_22
_atom_site_aniso_U_33
_atom_site_aniso_U_23
_atom_site_aniso_U_13
_atom_site_aniso_U_12
O1 0.0533(9) 0.0775(11) 0.0550(9) -0.0213(8) -0.0003(7) -0.0088(8)
O2 0.0593(9) 0.0640(10) 0.0427(8) -0.0184(7) 0.0081(6) -0.0070(7)
O3 0.0478(8) 0.0481(8) 0.0350(7) -0.0078(6) 0.0019(6) -0.0024(6)
C1 0.0494(11) 0.0375(10) 0.0410(10) 0.0021(8) 0.0009(8) -0.0007(8)
C2 0.0470(11) 0.0582(13) 0.0504(12) 0.0015(10) 0.0067(9) -0.0011(10)
C3 0.0553(12) 0.0561(13) 0.0451(11) -0.0005(10) 0.0112(9) 0.0114(10)
C4 0.0578(12) 0.0422(11) 0.0341(10) -0.0001(8) 0.0072(8) 0.0049(9)
C5 0.0459(10) 0.0322(9) 0.0368(9) 0.0044(8) 0.0012(8) 0.0027(8)
C6 0.0453(10) 0.0355(10) 0.0356(9) -0.0009(8) 0.0025(8) -0.0010(8)
C7 0.0477(10) 0.0373(10) 0.0365(10) -0.0018(8) 0.0037(8) -0.0013(8)
C8 0.0464(10) 0.0422(11) 0.0348(9) -0.0057(8) 0.0068(8) -0.0023(8)
C9 0.0453(10) 0.0393(11) 0.0382(10) 0.0000(8) -0.0034(8) -0.0015(8)
C10 0.0523(12) 0.0450(12) 0.0598(13) -0.0002(10) -0.0008(10) 0.0005(9)
C11 0.0714(15) 0.0414(12) 0.0852(18) 0.0071(12) -0.0104(14) -0.0018(11)
C12 0.0842(17) 0.0594(16) 0.0645(15) 0.0206(13) -0.0081(13) -0.0201(13)
C13 0.103(2) 0.0667(17) 0.0587(15) 0.0088(13) 0.0258(14) -0.0138(15)
C14 0.0825(16) 0.0519(13) 0.0548(13) 0.0026(11) 0.0206(12) -0.0032(12)
C15 0.0449(10) 0.0418(11) 0.0424(10) 0.0057(9) 0.0077(8) -0.0021(8)
C16 0.0596(13) 0.0461(13) 0.0735(15) -0.0006(11) -0.0099(11) -0.0012(10)
C17 0.0563(14) 0.0683(17) 0.0865(18) 0.0139(15) -0.0129(12) 0.0002(12)
C18 0.0598(14) 0.0711(18) 0.0829(18) 0.0238(14) 0.0146(13) 0.0206(12)
C19 0.102(2) 0.0720(18) 0.0839(19) -0.0071(16) 0.0070(17) 0.0391(16)
C20 0.0818(17) 0.0664(16) 0.0651(15) -0.0139(13) -0.0059(13) 0.0249(14)

loop_
_atom_type_symbol
_atom_type_description
_atom_type_scat_dispersion_real
_atom_type_scat_dispersion_imag
_atom_type_scat_source
C C 0.0033 0.0016 'International Tables Vol C Tables 4.2.6.8 and 6.1.1.4'
H H 0.0000 0.0000 'International Tables Vol C Tables 4.2.6.8 and 6.1.1.4'
O O 0.0106 0.0060 'International Tables Vol C Tables 4.2.6.8 and 6.1.1.4'

loop_
_geom_angle_atom_site_label_1
_geom_angle_atom_site_label_2
_geom_angle_atom_site_label_3
_geom_angle
C5 O3 C8 108.30(13)
O1 C1 C6 122.35(18)
O1 C1 C2 122.20(18)
C6 C1 C2 115.42(16)
C1 C2 C3 113.89(17)
C1 C2 H2A 108.8
C3 C2 H2A 108.8
C1 C2 H2B 108.8
C3 C2 H2B 108.8
H2A C2 H2B 107.7
C4 C3 C2 111.81(17)
C4 C3 H3A 109.3
C2 C3 H3A 109.3
C4 C3 H3B 109.3
C2 C3 H3B 109.3
H3A C3 H3B 107.9
C5 C4 C3 108.54(15)
C5 C4 H4A 110.0
C3 C4 H4A 110.0
C5 C4 H4B 110.0
C3 C4 H4B 110.0
H4A C4 H4B 108.4
O3 C5 C6 115.35(17)
O3 C5 C4 118.85(16)
C6 C5 C4 125.80(17)
C5 C6 C7 107.75(17)
C5 C6 C1 121.56(17)
C7 C6 C1 130.68(17)
O2 C7 C6 131.12(18)
O2 C7 C8 123.60(17)
C6 C7 C8 105.26(15)
O3 C8 C15 107.79(15)
O3 C8 C9 108.34(15)
C15 C8 C9 112.97(15)
O3 C8 C7 103.28(14)
C15 C8 C7 115.17(16)
C9 C8 C7 108.66(15)
C10 C9 C14 118.97(19)
C10 C9 C8 121.85(18)
C14 C9 C8 119.06(18)
C9 C10 C11 120.1(2)
C9 C10 H10 120.0
C11 C10 H10 120.0
C12 C11 C10 120.5(2)
C12 C11 H11 119.8
C10 C11 H11 119.8
C13 C12 C11 119.8(2)
C13 C12 H12 120.1
C11 C12 H12 120.1
C12 C13 C14 120.4(2)
C12 C13 H13 119.8
C14 C13 H13 119.8
C9 C14 C13 120.3(2)
C9 C14 H14 119.9
C13 C14 H14 119.9
C16 C15 C20 118.0(2)
C16 C15 C8 118.91(18)
C20 C15 C8 123.10(18)
C17 C16 C15 121.3(2)
C17 C16 H16 119.4
C15 C16 H16 119.4
C18 C17 C16 120.5(2)
C18 C17 H17 119.8
C16 C17 H17 119.8
C19 C18 C17 119.2(2)
C19 C18 H18 120.4
C17 C18 H18 120.4
C18 C19 C20 120.9(3)
C18 C19 H19 119.5
C20 C19 H19 119.5
C15 C20 C19 120.1(2)
C15 C20 H20 119.9
C19 C20 H20 119.9

loop_
_geom_bond_atom_site_label_1
_geom_bond_atom_site_label_2
_geom_bond_distance
O1 C1 1.220(2)
O2 C7 1.217(2)
O3 C5 1.336(2)
O3 C8 1.472(2)
C1 C6 1.459(3)
C1 C2 1.505(3)
C2 C3 1.528(3)
C2 H2A 0.9700
C2 H2B 0.9700
C3 C4 1.526(3)
C3 H3A 0.9700
C3 H3B 0.9700
C4 C5 1.477(3)
C4 H4A 0.9700
C4 H4B 0.9700
C5 C6 1.358(3)
C6 C7 1.444(3)
C7 C8 1.557(3)
C8 C15 1.515(3)
C8 C9 1.523(3)
C9 C10 1.380(3)
C9 C14 1.381(3)
C10 C11 1.384(3)
C10 H10 0.9300
C11 C12 1.366(4)
C11 H11 0.9300
C12 C13 1.364(4)
C12 H12 0.9300
C13 C14 1.381(3)
C13 H13 0.9300
C14 H14 0.9300
C15 C16 1.380(3)
C15 C20 1.381(3)
C16 C17 1.372(3)
C16 H16 0.9300
C17 C18 1.368(4)
C17 H17 0.9300
C18 C19 1.358(4)
C18 H18 0.9300
C19 C20 1.390(4)
C19 H19 0.9300
C20 H20 0.9300

loop_
_geom_torsion_atom_site_label_1
_geom_torsion_atom_site_label_2
_geom_torsion_atom_site_label_3
_geom_torsion_atom_site_label_4
_geom_torsion
O1 C1 C2 C3 -154.6(2)
C6 C1 C2 C3 27.5(3)
C1 C2 C3 C4 -53.8(2)
C2 C3 C4 C5 49.5(2)
C8 O3 C5 C6 1.8(2)
C8 O3 C5 C4 -177.45(16)
C3 C4 C5 O3 155.56(17)
C3 C4 C5 C6 -23.6(3)
O3 C5 C6 C7 -0.5(2)
C4 C5 C6 C7 178.77(17)
O3 C5 C6 C1 178.93(16)
C4 C5 C6 C1 -1.8(3)
O1 C1 C6 C5 -177.63(19)
C2 C1 C6 C5 0.2(3)
O1 C1 C6 C7 1.6(3)
C2 C1 C6 C7 179.47(19)
C5 C6 C7 O2 -179.3(2)
C1 C6 C7 O2 1.4(4)
C5 C6 C7 C8 -1.0(2)
C1 C6 C7 C8 179.65(19)
C5 O3 C8 C15 -124.59(16)
C5 O3 C8 C9 112.86(16)
C5 O3 C8 C7 -2.27(18)
O2 C7 C8 O3 -179.58(18)
C6 C7 C8 O3 1.97(19)
O2 C7 C8 C15 -62.3(2)
C6 C7 C8 C15 119.21(17)
O2 C7 C8 C9 65.5(2)
C6 C7 C8 C9 -112.92(17)
O3 C8 C9 C10 -14.9(2)
C15 C8 C9 C10 -134.25(19)
C7 C8 C9 C10 96.7(2)
O3 C8 C9 C14 169.01(17)
C15 C8 C9 C14 49.7(2)
C7 C8 C9 C14 -79.4(2)
C14 C9 C10 C11 -0.7(3)
C8 C9 C10 C11 -176.75(19)
C9 C10 C11 C12 0.4(3)
C10 C11 C12 C13 0.2(4)
C11 C12 C13 C14 -0.6(4)
C10 C9 C14 C13 0.3(3)
C8 C9 C14 C13 176.5(2)
C12 C13 C14 C9 0.3(4)
O3 C8 C15 C16 -46.0(2)
C9 C8 C15 C16 73.6(2)
C7 C8 C15 C16 -160.69(18)
O3 C8 C15 C20 135.9(2)
C9 C8 C15 C20 -104.4(2)
C7 C8 C15 C20 21.2(3)
C20 C15 C16 C17 0.6(4)
C8 C15 C16 C17 -177.6(2)
C15 C16 C17 C18 0.3(4)
C16 C17 C18 C19 -0.1(4)
C17 C18 C19 C20 -0.9(5)
C16 C15 C20 C19 -1.6(4)
C8 C15 C20 C19 176.5(2)
C18 C19 C20 C15 1.8(5)

loop_
_cod_related_entry_id
_cod_related_entry_database
_cod_related_entry_code
1 ChemSpider 30659577
